data_7709246
loop_
_publ_author_name
'Grawe, Gregory F.'
'Oliveira, Katia M.'
'Leite, Celisnolia M.'
'de Oliveira, Tamires D.'
'Honorato, Jo\~ao'
'Ferreira, Antonio G.'
'Castellano, Eduardo E.'
'Cominetti, Marcia R.'
'Correa, Rodrigo S.'
'Batista, Alzir A.'

_publ_section_title
;
 Ruthenium(II)-diphosphine complexes containing acylthiourea ligands are
 effective against lung and breast cancers.
;
_journal_issue 4
_journal_name_full 'Dalton transactions (Cambridge, England : 2003)'
_journal_page_first 1489
_journal_page_last 1501
_journal_paper_doi 10.1039/d1dt02851k
_journal_volume 51
_journal_year 2022
_chemical_formula_moiety 'C54  H45  N4  O3  P2  Ru1  S1, P F6'
_chemical_formula_sum 'C54 H45 F6 N4 O3 P3 Ru S'
_chemical_formula_weight 1137.98
_space_group_IT_number 60
_space_group_name_Hall '-P 2n 2ab'
_space_group_name_H-M_alt 'P b c n'
_symmetry_cell_setting orthorhombic
_symmetry_Int_Tables_number 60
_symmetry_space_group_name_Hall '-P 2n 2ab'
_symmetry_space_group_name_H-M 'P b c n'
_atom_sites_solution_hydrogens geom
_audit_conform_dict_location ftp://ftp.iucr.org/pub/cif_core.dic
_audit_conform_dict_name cif_core.dic
_audit_conform_dict_version 2.4.5
_audit_creation_date 2021-06-09T13:36:05-00:00
_audit_creation_method 'WinGX routine CIF_UPDATE'
_audit_update_record
;
2021-08-20 deposited with the CCDC.	2021-12-14 downloaded from the CCDC.
;
_cell_angle_alpha 90
_cell_angle_beta 90
_cell_angle_gamma 90
_cell_formula_units_Z 8
_cell_length_a 19.3556(4)
_cell_length_b 22.3068(4)
_cell_length_c 23.0775(4)
_cell_measurement_reflns_used 194061
_cell_measurement_temperature 293(2)
_cell_measurement_theta_max 25.24
_cell_measurement_theta_min 2.747
_cell_measurement_wavelength 0.71073
_cell_volume 9964.0(3)
_computing_cell_refinement 'CrysAlisPro 1.171.39.35c (Rigaku OD, 2017)'
_computing_data_collection 'CrysAlisPro 1.171.39.35c (Rigaku OD, 2017)'
_computing_data_reduction 'CrysAlisPro 1.171.39.35c (Rigaku OD, 2017)'
_computing_molecular_graphics 'Ortep-3 for Windows (Farrugia, 1997)'
_computing_publication_material 'WinGX publication routines (Farrugia, 1999)'
_computing_structure_refinement 'SHELXL-2018/3 (Sheldrick, 2018)'
_computing_structure_solution 'SHELXT 2014/5 (Sheldrick, 2014)'
_diffrn_ambient_temperature 293(2)
_diffrn_measured_fraction_theta_full 0.999
_diffrn_measured_fraction_theta_max 0.999
_diffrn_measurement_device 'two-circle diffractometer'
_diffrn_measurement_device_type 'XtaLAB Mini (ROW)'
_diffrn_measurement_method '\w scans'
_diffrn_orient_matrix_type 'CrysAlisPro convention (1999,Acta A55,543-557)'
_diffrn_radiation_monochromator graphite
_diffrn_radiation_probe x-ray
_diffrn_radiation_type MoK\a
_diffrn_radiation_wavelength 0.71073
_diffrn_reflns_av_R_equivalents 0.0564
_diffrn_reflns_av_unetI/netI 0.0179
_diffrn_reflns_Laue_measured_fraction_full 0.999
_diffrn_reflns_Laue_measured_fraction_max 0.999
_diffrn_reflns_limit_h_max 23
_diffrn_reflns_limit_h_min -23
_diffrn_reflns_limit_k_max 27
_diffrn_reflns_limit_k_min -27
_diffrn_reflns_limit_l_max 28
_diffrn_reflns_limit_l_min -28
_diffrn_reflns_number 194061
_diffrn_reflns_point_group_measured_fraction_full 0.999
_diffrn_reflns_point_group_measured_fraction_max 0.999
_diffrn_reflns_theta_full 25.242
_diffrn_reflns_theta_max 25.999
_diffrn_reflns_theta_min 2.747
_diffrn_source 'fine-focus sealed X-ray tube'
_diffrn_source_type 'Rigaku (Mo) X-ray Source'
_diffrn_standards_decay_% 0
_diffrn_standards_interval_count 0
_diffrn_standards_interval_time 0
_diffrn_standards_number 0
_exptl_absorpt_coefficient_mu 0.525
_exptl_absorpt_correction_type none
_exptl_crystal_colour 'clear light orange'
_exptl_crystal_colour_lustre clear
_exptl_crystal_colour_modifier light
_exptl_crystal_colour_primary orange
_exptl_crystal_density_diffrn 1.517
_exptl_crystal_density_method 'not measured'
_exptl_crystal_description prism
_exptl_crystal_F_000 4640
_exptl_crystal_size_max 0.493
_exptl_crystal_size_mid 0.485
_exptl_crystal_size_min 0.269
_refine_diff_density_max 0.623
_refine_diff_density_min -0.795
_refine_diff_density_rms 0.084
_refine_ls_extinction_method none
_refine_ls_goodness_of_fit_ref 1.288
_refine_ls_hydrogen_treatment constr
_refine_ls_matrix_type full
_refine_ls_number_constraints 0
_refine_ls_number_parameters 690
_refine_ls_number_reflns 9788
_refine_ls_number_restraints 0
_refine_ls_restrained_S_all 1.288
_refine_ls_R_factor_all 0.0796
_refine_ls_R_factor_gt 0.05
_refine_ls_shift/su_max 0.002
_refine_ls_shift/su_mean 0
_refine_ls_structure_factor_coef Fsqd
_refine_ls_weighting_details 'w=1/[\s^2^(Fo^2^)+(0.0162P)^2^+30.5986P] where P=(Fo^2^+2Fc^2^)/3'
_refine_ls_weighting_scheme calc
_refine_ls_wR_factor_gt 0.0961
_refine_ls_wR_factor_ref 0.1252
_reflns_Friedel_coverage 0
_reflns_number_gt 7389
_reflns_number_total 9788
_reflns_threshold_expression 'I > 2\s(I)'
_cod_data_source_file d1dt02851k2.cif
_cod_data_source_block shelx
_cod_depositor_comments 'Adding full bibliography for 7709246.cif.'
_cod_database_code 7709246
_shelx_estimated_absorpt_t_min 0.782
_shelx_estimated_absorpt_t_max 0.872
_shelx_shelxl_version_number 2018/3
_publcif_funding_html
;
;

loop_
_symmetry_equiv_pos_as_xyz
'x, y, z'
'-x+1/2, -y+1/2, z+1/2'
'-x, y, -z+1/2'
'x+1/2, -y+1/2, -z'
'-x, -y, -z'
'x-1/2, y-1/2, -z-1/2'
'x, -y, z-1/2'
'-x-1/2, y-1/2, z'

loop_
_atom_site_label
_atom_site_type_symbol
_atom_site_fract_x
_atom_site_fract_y
_atom_site_fract_z
_atom_site_U_iso_or_equiv
_atom_site_adp_type
_atom_site_occupancy
_atom_site_site_symmetry_order
_atom_site_calc_flag
_atom_site_refinement_flags_posn
_atom_site_refinement_flags_adp
_atom_site_refinement_flags_occupancy
_atom_site_disorder_assembly
_atom_site_disorder_group
Ru1 Ru 0.75903(2) 0.43389(2) 0.46163(2) 0.02933(10) Uani 1 1 d . . . . .
S1 S 0.88043(5) 0.43128(5) 0.46125(5) 0.0374(2) Uani 1 1 d . . . . .
P2 P 0.75422(6) 0.49721(5) 0.54278(4) 0.0329(2) Uani 1 1 d . . . . .
P1 P 0.76189(6) 0.50403(5) 0.38886(4) 0.0309(2) Uani 1 1 d . . . . .
O1 O 0.75557(15) 0.36422(12) 0.52365(12) 0.0366(7) Uani 1 1 d . . . . .
O2 O 0.7277(2) 0.30906(17) 0.62188(16) 0.0668(11) Uani 1 1 d . . . . .
O3 O 0.67164(17) 0.57214(14) 0.47169(13) 0.0447(8) Uani 1 1 d . . . . .
N2 N 0.9570(2) 0.33433(18) 0.4619(2) 0.0547(11) Uani 1 1 d . . . . .
N1 N 0.8690(2) 0.32905(18) 0.52649(19) 0.0503(10) Uani 1 1 d . . . . .
N4 N 0.75844(17) 0.36043(14) 0.40214(14) 0.0305(7) Uani 1 1 d . . . . .
N3 N 0.65225(19) 0.41679(16) 0.45101(15) 0.0373(8) Uani 1 1 d . . . . .
C8 C 0.9994(3) 0.3634(3) 0.4185(3) 0.0698(17) Uani 1 1 d . . . . .
H8A H 1.036965 0.337488 0.407973 0.105 Uiso 1 1 calc R U . . .
H8B H 0.971921 0.37183 0.384807 0.105 Uiso 1 1 calc R U . . .
H8C H 1.017438 0.400226 0.433835 0.105 Uiso 1 1 calc R U . . .
C7 C 0.9777(4) 0.2745(3) 0.4804(4) 0.088(2) Uani 1 1 d . . . . .
H7A H 1.01879 0.262781 0.459974 0.131 Uiso 1 1 calc R U . . .
H7B H 0.986775 0.274737 0.521293 0.131 Uiso 1 1 calc R U . . .
H7C H 0.94131 0.246596 0.472093 0.131 Uiso 1 1 calc R U . . .
C2 C 0.9003(2) 0.3597(2) 0.4852(2) 0.0436(11) Uani 1 1 d . . . . .
C1 C 0.8060(3) 0.33637(18) 0.5458(2) 0.0407(11) Uani 1 1 d . . . . .
C3 C 0.7924(3) 0.3056(2) 0.6004(2) 0.0535(13) Uani 1 1 d . . . . .
C4 C 0.8336(4) 0.2752(3) 0.6368(3) 0.0727(18) Uani 1 1 d . . . . .
H4 H 0.880117 0.266446 0.631325 0.087 Uiso 1 1 calc R U . . .
C5 C 0.7930(5) 0.2591(3) 0.6845(3) 0.093(2) Uani 1 1 d . . . . .
H5 H 0.807493 0.238254 0.717209 0.111 Uiso 1 1 calc R U . . .
C6 C 0.7300(5) 0.2793(3) 0.6740(3) 0.084(2) Uani 1 1 d . . . . .
H6 H 0.692357 0.274151 0.6985 0.101 Uiso 1 1 calc R U . . .
C18 C 0.8120(2) 0.3361(2) 0.3752(2) 0.0408(10) Uani 1 1 d . . . . .
H18 H 0.853504 0.357042 0.374566 0.049 Uiso 1 1 calc R U . . .
C17 C 0.8090(3) 0.2809(2) 0.3479(2) 0.0520(13) Uani 1 1 d . . . . .
H17 H 0.847681 0.265356 0.329235 0.062 Uiso 1 1 calc R U . . .
C16 C 0.7488(3) 0.2497(2) 0.3489(2) 0.0582(14) Uani 1 1 d . . . . .
H16 H 0.745766 0.212063 0.331734 0.07 Uiso 1 1 calc R U . . .
C15 C 0.6924(3) 0.2746(2) 0.3756(2) 0.0562(14) Uani 1 1 d . . . . .
H15 H 0.650485 0.254279 0.376313 0.067 Uiso 1 1 calc R U . . .
C14 C 0.6983(2) 0.3305(2) 0.4017(2) 0.0419(11) Uani 1 1 d . . . . .
C13 C 0.6387(2) 0.3625(2) 0.42558(19) 0.0401(10) Uani 1 1 d . . . . .
C12 C 0.5721(3) 0.3422(3) 0.4190(3) 0.0603(15) Uani 1 1 d . . . . .
H12 H 0.564157 0.30461 0.402918 0.072 Uiso 1 1 calc R U . . .
C11 C 0.5176(3) 0.3766(3) 0.4359(3) 0.0710(18) Uani 1 1 d . . . . .
H11 H 0.47243 0.363023 0.431915 0.085 Uiso 1 1 calc R U . . .
C10 C 0.5315(3) 0.4319(3) 0.4590(3) 0.0613(15) Uani 1 1 d . . . . .
H10 H 0.495571 0.457256 0.469753 0.074 Uiso 1 1 calc R U . . .
C9 C 0.5980(2) 0.4493(2) 0.4660(2) 0.0461(11) Uani 1 1 d . . . . .
H9 H 0.606115 0.486714 0.482395 0.055 Uiso 1 1 calc R U . . .
C221 C 0.8205(3) 0.4781(2) 0.59635(19) 0.0402(10) Uani 1 1 d . . . . .
C222 C 0.8893(3) 0.4931(2) 0.5875(2) 0.0489(12) Uani 1 1 d . . . . .
H222 H 0.901521 0.51489 0.554735 0.059 Uiso 1 1 calc R U . . .
C223 C 0.9398(3) 0.4766(3) 0.6261(3) 0.0667(16) Uani 1 1 d . . . . .
H223 H 0.985254 0.488461 0.62008 0.08 Uiso 1 1 calc R U . . .
C224 C 0.9233(4) 0.4427(3) 0.6733(3) 0.077(2) Uani 1 1 d . . . . .
H224 H 0.957506 0.430627 0.699091 0.092 Uiso 1 1 calc R U . . .
C225 C 0.8566(4) 0.4268(3) 0.6823(2) 0.0744(19) Uani 1 1 d . . . . .
H225 H 0.845499 0.403508 0.714379 0.089 Uiso 1 1 calc R U . . .
C226 C 0.8048(3) 0.4443(2) 0.6449(2) 0.0538(13) Uani 1 1 d . . . . .
H226 H 0.759273 0.433442 0.6524 0.065 Uiso 1 1 calc R U . . .
C231 C 0.6759(2) 0.4914(2) 0.58764(19) 0.0433(11) Uani 1 1 d . . . . .
C236 C 0.6436(3) 0.4364(2) 0.5934(2) 0.0526(13) Uani 1 1 d . . . . .
H236 H 0.659763 0.403451 0.572804 0.063 Uiso 1 1 calc R U . . .
C235 C 0.5873(3) 0.4305(3) 0.6296(3) 0.0692(16) Uani 1 1 d . . . . .
H235 H 0.566113 0.39334 0.633671 0.083 Uiso 1 1 calc R U . . .
C234 C 0.5623(3) 0.4788(3) 0.6597(3) 0.0758(19) Uani 1 1 d . . . . .
H234 H 0.524204 0.474378 0.683888 0.091 Uiso 1 1 calc R U . . .
C233 C 0.5936(3) 0.5338(3) 0.6539(3) 0.0700(17) Uani 1 1 d . . . . .
H233 H 0.576629 0.566645 0.674162 0.084 Uiso 1 1 calc R U . . .
C232 C 0.6503(3) 0.5402(3) 0.6180(2) 0.0549(13) Uani 1 1 d . . . . .
H232 H 0.671412 0.577487 0.614137 0.066 Uiso 1 1 calc R U . . .
C211 C 0.7632(2) 0.57822(18) 0.53668(18) 0.0371(9) Uani 1 1 d . . . . .
C212 C 0.7227(3) 0.6075(2) 0.49619(19) 0.0410(10) Uani 1 1 d . . . . .
C213 C 0.7296(3) 0.6676(2) 0.4847(2) 0.0526(13) Uani 1 1 d . . . . .
H213 H 0.702276 0.685853 0.456577 0.063 Uiso 1 1 calc R U . . .
C214 C 0.7773(3) 0.7002(2) 0.5152(2) 0.0584(14) Uani 1 1 d . . . . .
H214 H 0.783684 0.740576 0.506758 0.07 Uiso 1 1 calc R U . . .
C215 C 0.8154(3) 0.6738(2) 0.5579(2) 0.0557(13) Uani 1 1 d . . . . .
H215 H 0.845781 0.696884 0.579745 0.067 Uiso 1 1 calc R U . . .
C216 C 0.8091(3) 0.6132(2) 0.5690(2) 0.0471(12) Uani 1 1 d . . . . .
H216 H 0.835593 0.595562 0.59801 0.057 Uiso 1 1 calc R U . . .
C121 C 0.8298(2) 0.56172(19) 0.38546(19) 0.0376(10) Uani 1 1 d . . . . .
C126 C 0.8361(3) 0.5968(2) 0.3367(2) 0.0517(13) Uani 1 1 d . . . . .
H126 H 0.804628 0.592138 0.306602 0.062 Uiso 1 1 calc R U . . .
C125 C 0.8879(3) 0.6387(2) 0.3316(2) 0.0562(14) Uani 1 1 d . . . . .
H125 H 0.891427 0.661788 0.298176 0.067 Uiso 1 1 calc R U . . .
C124 C 0.9340(3) 0.6465(2) 0.3754(3) 0.0591(14) Uani 1 1 d . . . . .
H124 H 0.969472 0.674343 0.371775 0.071 Uiso 1 1 calc R U . . .
C123 C 0.9279(3) 0.6131(2) 0.4249(2) 0.0557(13) Uani 1 1 d . . . . .
H123 H 0.958768 0.618809 0.455259 0.067 Uiso 1 1 calc R U . . .
C122 C 0.8761(3) 0.5709(2) 0.4298(2) 0.0436(11) Uani 1 1 d . . . . .
H122 H 0.872475 0.548295 0.463513 0.052 Uiso 1 1 calc R U . . .
C131 C 0.7739(3) 0.4640(2) 0.32041(19) 0.0452(12) Uani 1 1 d . . . . .
C132 C 0.7184(3) 0.4323(2) 0.2979(2) 0.0558(14) Uani 1 1 d . . . . .
H132 H 0.674844 0.436179 0.314574 0.067 Uiso 1 1 calc R U . . .
C133 C 0.7275(4) 0.3952(3) 0.2512(3) 0.076(2) Uani 1 1 d . . . . .
H133 H 0.690127 0.374336 0.235964 0.092 Uiso 1 1 calc R U . . .
C134 C 0.7911(5) 0.3891(3) 0.2273(3) 0.088(3) Uani 1 1 d . . . . .
H134 H 0.796893 0.363289 0.19598 0.105 Uiso 1 1 calc R U . . .
C135 C 0.8468(4) 0.4199(3) 0.2481(3) 0.080(2) Uani 1 1 d . . . . .
H135 H 0.889943 0.41575 0.230767 0.096 Uiso 1 1 calc R U . . .
C136 C 0.8381(3) 0.4578(2) 0.2957(2) 0.0584(15) Uani 1 1 d . . . . .
H136 H 0.875584 0.478745 0.310705 0.07 Uiso 1 1 calc R U . . .
C111 C 0.6877(2) 0.5523(2) 0.3712(2) 0.0415(11) Uani 1 1 d . . . . .
C116 C 0.6668(3) 0.5640(2) 0.3144(2) 0.0530(13) Uani 1 1 d . . . . .
H116 H 0.688462 0.544277 0.283847 0.064 Uiso 1 1 calc R U . . .
C115 C 0.6148(3) 0.6042(3) 0.3030(3) 0.0630(15) Uani 1 1 d . . . . .
H115 H 0.602539 0.612097 0.264754 0.076 Uiso 1 1 calc R U . . .
C114 C 0.5808(3) 0.6328(3) 0.3469(3) 0.0637(16) Uani 1 1 d . . . . .
H114 H 0.54519 0.659462 0.33876 0.076 Uiso 1 1 calc R U . . .
C113 C 0.5997(3) 0.6216(2) 0.4034(3) 0.0564(13) Uani 1 1 d . . . . .
H113 H 0.576323 0.63997 0.433792 0.068 Uiso 1 1 calc R U . . .
C112 C 0.6536(2) 0.5831(2) 0.4145(2) 0.0415(11) Uani 1 1 d . . . . .
P3 P 0.5 0.29984(15) 0.25 0.0848(8) Uani 1 2 d S T P . .
F1 F 0.4787(9) 0.2323(5) 0.2647(8) 0.168(4) Uani 0.5 1 d . . P A .
F2 F 0.4793(12) 0.2859(10) 0.3122(8) 0.141(8) Uani 0.5 1 d . . P A .
F3 F 0.5701(4) 0.2884(5) 0.2748(3) 0.209(4) Uani 1 1 d . . . . .
P4 P 1 0.27068(15) 0.25 0.143(2) Uani 1 2 d S T P . .
F7 F 1 0.3371(5) 0.25 0.247(10) Uani 0.8 2 d S T P B .
F6 F 1.0174(13) 0.2617(8) 0.1762(8) 0.140(9) Uani 0.5 1 d . . P B .
F5 F 0.9282(13) 0.2707(12) 0.2329(16) 0.183(16) Uani 0.4 1 d . . P B .
F4 F 1 0.2041(7) 0.25 0.285(18) Uani 0.8 2 d S T P B .
F1A F 0.5286(8) 0.3619(5) 0.2683(6) 0.168(4) Uani 0.5 1 d . . P A 2
F2A F 0.4595(14) 0.3176(9) 0.3077(11) 0.142(9) Uani 0.5 1 d . . P A 2
F6A F 0.9638(13) 0.2842(12) 0.2980(10) 0.186(12) Uani 0.5 1 d . . P B 2
F5A F 0.9366(17) 0.2303(10) 0.2399(12) 0.178(14) Uani 0.4 1 d . . P B 2
F7A F 1.0663(13) 0.3087(10) 0.2890(15) 0.203(13) Uani 0.4 1 d . . P B 2

loop_
_atom_site_aniso_label
_atom_site_aniso_U_11
_atom_site_aniso_U_22
_atom_site_aniso_U_33
_atom_site_aniso_U_23
_atom_site_aniso_U_13
_atom_site_aniso_U_12
Ru1 0.03510(18) 0.02585(16) 0.02704(16) 0.00062(13) -0.00117(14) 0.00058(13)
S1 0.0353(5) 0.0327(5) 0.0441(6) 0.0004(5) -0.0008(5) 0.0006(4)
P2 0.0408(6) 0.0296(5) 0.0283(5) -0.0007(4) -0.0010(5) 0.0016(5)
P1 0.0376(6) 0.0281(5) 0.0271(5) 0.0019(4) 0.0006(4) 0.0021(5)
O1 0.0411(17) 0.0293(15) 0.0395(16) 0.0086(12) 0.0006(14) -0.0002(13)
O2 0.091(3) 0.055(2) 0.055(2) 0.0158(18) 0.008(2) -0.001(2)
O3 0.0543(19) 0.0381(17) 0.0419(18) 0.0024(14) -0.0028(15) 0.0038(15)
N2 0.044(2) 0.040(2) 0.080(3) -0.007(2) -0.005(2) 0.0092(18)
N1 0.053(3) 0.042(2) 0.056(3) 0.009(2) -0.007(2) 0.0049(19)
N4 0.0289(17) 0.0256(16) 0.0369(18) -0.0028(14) -0.0056(15) -0.0001(14)
N3 0.0368(19) 0.042(2) 0.0335(19) 0.0091(16) -0.0070(16) -0.0070(16)
C8 0.051(3) 0.070(4) 0.088(4) -0.010(3) 0.015(3) 0.006(3)
C7 0.076(4) 0.048(3) 0.139(7) -0.003(4) -0.002(4) 0.024(3)
C2 0.042(3) 0.036(2) 0.053(3) -0.007(2) -0.015(2) 0.000(2)
C1 0.058(3) 0.024(2) 0.040(2) 0.0003(18) -0.008(2) 0.000(2)
C3 0.068(4) 0.040(3) 0.053(3) 0.009(2) -0.006(3) -0.001(3)
C4 0.098(5) 0.054(3) 0.066(4) 0.022(3) -0.021(4) 0.000(3)
C5 0.139(7) 0.078(5) 0.062(4) 0.032(4) -0.019(5) -0.008(5)
C6 0.133(7) 0.073(4) 0.048(3) 0.014(3) 0.015(4) -0.023(5)
C18 0.042(3) 0.036(2) 0.044(3) -0.001(2) 0.001(2) 0.002(2)
C17 0.056(3) 0.045(3) 0.055(3) -0.008(2) 0.002(3) 0.006(2)
C16 0.081(4) 0.034(2) 0.060(3) -0.014(2) 0.000(3) -0.004(3)
C15 0.061(3) 0.042(3) 0.066(3) -0.014(3) 0.002(3) -0.012(2)
C14 0.049(3) 0.033(2) 0.044(3) -0.001(2) -0.001(2) 0.003(2)
C13 0.041(2) 0.039(2) 0.039(2) 0.001(2) -0.002(2) -0.005(2)
C12 0.049(3) 0.055(3) 0.077(4) -0.013(3) -0.001(3) -0.012(3)
C11 0.036(3) 0.084(4) 0.094(5) -0.017(4) -0.005(3) -0.014(3)
C10 0.034(3) 0.073(4) 0.077(4) -0.009(3) -0.001(3) 0.007(3)
C9 0.038(2) 0.054(3) 0.046(3) -0.001(2) -0.001(2) 0.003(2)
C221 0.055(3) 0.035(2) 0.031(2) -0.0057(18) -0.009(2) 0.006(2)
C222 0.055(3) 0.049(3) 0.043(3) -0.007(2) -0.010(2) 0.004(2)
C223 0.056(3) 0.077(4) 0.066(4) -0.017(3) -0.017(3) 0.016(3)
C224 0.081(5) 0.095(5) 0.054(4) -0.008(3) -0.027(3) 0.033(4)
C225 0.111(6) 0.076(4) 0.037(3) 0.007(3) -0.005(3) 0.032(4)
C226 0.070(4) 0.055(3) 0.037(3) 0.003(2) -0.008(2) 0.008(3)
C231 0.044(3) 0.051(3) 0.034(2) 0.001(2) 0.004(2) -0.001(2)
C236 0.060(3) 0.056(3) 0.041(3) 0.003(2) 0.010(2) -0.006(3)
C235 0.067(4) 0.079(4) 0.061(4) 0.007(3) 0.015(3) -0.015(3)
C234 0.055(4) 0.111(6) 0.061(4) 0.003(4) 0.019(3) -0.006(4)
C233 0.058(4) 0.090(5) 0.062(4) -0.016(3) 0.016(3) 0.011(3)
C232 0.051(3) 0.065(3) 0.048(3) -0.008(3) 0.006(2) 0.006(3)
C211 0.049(3) 0.031(2) 0.032(2) -0.0033(18) 0.004(2) 0.0024(19)
C212 0.053(3) 0.034(2) 0.037(2) -0.0026(19) 0.008(2) 0.005(2)
C213 0.068(3) 0.037(3) 0.053(3) 0.003(2) 0.005(3) 0.011(2)
C214 0.076(4) 0.031(3) 0.068(4) -0.005(2) 0.010(3) 0.000(3)
C215 0.061(3) 0.038(3) 0.068(3) -0.013(2) 0.002(3) -0.002(2)
C216 0.056(3) 0.041(3) 0.045(3) -0.008(2) 0.002(2) 0.001(2)
C121 0.047(3) 0.029(2) 0.037(2) 0.0033(18) 0.008(2) 0.0010(19)
C126 0.068(3) 0.043(3) 0.044(3) 0.006(2) 0.002(2) -0.005(3)
C125 0.074(4) 0.041(3) 0.054(3) 0.005(2) 0.016(3) -0.009(3)
C124 0.062(3) 0.041(3) 0.075(4) -0.003(3) 0.017(3) -0.012(3)
C123 0.056(3) 0.049(3) 0.062(3) -0.007(3) -0.001(3) -0.013(3)
C122 0.056(3) 0.035(2) 0.040(2) -0.004(2) 0.004(2) -0.002(2)
C131 0.071(3) 0.035(2) 0.029(2) 0.0051(19) 0.001(2) 0.003(2)
C132 0.086(4) 0.047(3) 0.035(2) 0.002(2) -0.014(3) 0.000(3)
C133 0.133(6) 0.056(3) 0.041(3) -0.004(3) -0.021(4) -0.005(4)
C134 0.178(8) 0.045(3) 0.041(3) -0.003(3) 0.009(4) 0.000(5)
C135 0.122(6) 0.054(3) 0.065(4) 0.006(3) 0.045(4) 0.011(4)
C136 0.087(4) 0.043(3) 0.046(3) -0.001(2) 0.022(3) 0.005(3)
C111 0.046(3) 0.038(2) 0.041(2) 0.009(2) -0.004(2) 0.002(2)
C116 0.064(3) 0.054(3) 0.041(3) 0.010(2) -0.007(2) 0.006(3)
C115 0.069(4) 0.061(3) 0.059(3) 0.018(3) -0.018(3) 0.004(3)
C114 0.054(3) 0.060(3) 0.077(4) 0.020(3) -0.014(3) 0.013(3)
C113 0.054(3) 0.052(3) 0.063(3) 0.005(3) -0.003(3) 0.013(3)
C112 0.044(3) 0.039(2) 0.042(2) 0.004(2) -0.007(2) 0.005(2)
P3 0.0799(18) 0.109(2) 0.0651(16) 0 -0.0089(14) 0
F1 0.229(16) 0.094(5) 0.180(12) -0.002(6) 0.048(8) -0.038(6)
F2 0.144(17) 0.21(2) 0.066(8) 0.010(13) -0.001(9) -0.090(15)
F3 0.143(6) 0.343(12) 0.142(6) -0.013(7) -0.054(5) 0.042(7)
P4 0.116(3) 0.069(2) 0.243(5) 0 0.121(4) 0
F7 0.223(17) 0.087(8) 0.43(3) 0 -0.09(2) 0
F6 0.20(2) 0.106(9) 0.111(12) 0.039(8) 0.069(11) 0.075(12)
F5 0.120(16) 0.16(3) 0.27(4) -0.08(3) 0.04(2) -0.07(2)
F4 0.55(5) 0.090(9) 0.22(2) 0 0.27(3) 0
F1A 0.229(16) 0.094(5) 0.180(12) -0.002(6) 0.048(8) -0.038(6)
F2A 0.143(14) 0.162(18) 0.122(15) -0.057(14) 0.046(11) -0.018(12)
F6A 0.147(14) 0.24(3) 0.17(2) -0.09(2) 0.085(17) -0.015(17)
F5A 0.22(3) 0.14(2) 0.18(2) 0.02(2) -0.034(18) -0.11(2)
F7A 0.141(19) 0.124(17) 0.34(4) -0.01(2) 0.08(2) -0.063(16)

loop_
_atom_type_symbol
_atom_type_description
_atom_type_scat_dispersion_real
_atom_type_scat_dispersion_imag
_atom_type_scat_source
C C 0.0033 0.0016 'International Tables Vol C Tables 4.2.6.8 and 6.1.1.4'
H H 0 0 'International Tables Vol C Tables 4.2.6.8 and 6.1.1.4'
N N 0.0061 0.0033 'International Tables Vol C Tables 4.2.6.8 and 6.1.1.4'
O O 0.0106 0.006 'International Tables Vol C Tables 4.2.6.8 and 6.1.1.4'
P P 0.1023 0.0942 'International Tables Vol C Tables 4.2.6.8 and 6.1.1.4'
Ru Ru -1.2594 0.8363 'International Tables Vol C Tables 4.2.6.8 and 6.1.1.4'
S S 0.1246 0.1234 'International Tables Vol C Tables 4.2.6.8 and 6.1.1.4'
F F 0.0171 0.0103 'International Tables Vol C Tables 4.2.6.8 and 6.1.1.4'

loop_
_geom_angle_atom_site_label_1
_geom_angle_atom_site_label_2
_geom_angle_atom_site_label_3
_geom_angle
_geom_angle_site_symmetry_1
_geom_angle_site_symmetry_3
_geom_angle_publ_flag
O1 Ru1 N3 85.12(12) . . ?
O1 Ru1 N4 82.59(12) . . ?
N3 Ru1 N4 77.42(14) . . ?
O1 Ru1 P1 175.60(8) . . ?
N3 Ru1 P1 93.54(10) . . ?
N4 Ru1 P1 93.03(9) . . ?
O1 Ru1 P2 84.31(8) . . ?
N3 Ru1 P2 99.34(11) . . ?
N4 Ru1 P2 166.72(9) . . ?
P1 Ru1 P2 100.05(4) . . ?
O1 Ru1 S1 90.91(9) . . ?
N3 Ru1 S1 166.30(11) . . ?
N4 Ru1 S1 89.08(9) . . ?
P1 Ru1 S1 89.43(4) . . ?
P2 Ru1 S1 93.30(4) . . ?
C2 S1 Ru1 104.13(17) . . ?
C211 P2 C221 102.5(2) . . ?
C211 P2 C231 101.1(2) . . ?
C221 P2 C231 100.4(2) . . ?
C211 P2 Ru1 122.11(14) . . ?
C221 P2 Ru1 111.72(14) . . ?
C231 P2 Ru1 116.02(16) . . ?
C131 P1 C111 101.2(2) . . ?
C131 P1 C121 102.3(2) . . ?
C111 P1 C121 98.0(2) . . ?
C131 P1 Ru1 107.58(15) . . ?
C111 P1 Ru1 122.81(15) . . ?
C121 P1 Ru1 121.65(15) . . ?
C1 O1 Ru1 127.6(3) . . ?
C3 O2 C6 105.3(5) . . ?
C212 O3 C112 117.9(4) . . ?
C2 N2 C8 123.3(4) . . ?
C2 N2 C7 119.5(5) . . ?
C8 N2 C7 117.2(5) . . ?
C1 N1 C2 127.5(4) . . ?
C18 N4 C14 118.1(4) . . ?
C18 N4 Ru1 127.7(3) . . ?
C14 N4 Ru1 113.0(3) . . ?
C9 N3 C13 116.4(4) . . ?
C9 N3 Ru1 130.3(3) . . ?
C13 N3 Ru1 113.3(3) . . ?
N2 C8 H8A 109.5 . . ?
N2 C8 H8B 109.5 . . ?
H8A C8 H8B 109.5 . . ?
N2 C8 H8C 109.5 . . ?
H8A C8 H8C 109.5 . . ?
H8B C8 H8C 109.5 . . ?
N2 C7 H7A 109.5 . . ?
N2 C7 H7B 109.5 . . ?
H7A C7 H7B 109.5 . . ?
N2 C7 H7C 109.5 . . ?
H7A C7 H7C 109.5 . . ?
H7B C7 H7C 109.5 . . ?
N1 C2 N2 116.4(4) . . ?
N1 C2 S1 127.3(4) . . ?
N2 C2 S1 116.2(4) . . ?
O1 C1 N1 130.0(4) . . ?
O1 C1 C3 116.2(5) . . ?
N1 C1 C3 113.7(4) . . ?
C4 C3 O2 110.5(5) . . ?
C4 C3 C1 132.2(6) . . ?
O2 C3 C1 117.2(5) . . ?
C3 C4 C5 106.8(7) . . ?
C3 C4 H4 126.6 . . ?
C5 C4 H4 126.6 . . ?
C6 C5 C4 106.6(6) . . ?
C6 C5 H5 126.7 . . ?
C4 C5 H5 126.7 . . ?
C5 C6 O2 110.8(6) . . ?
C5 C6 H6 124.6 . . ?
O2 C6 H6 124.6 . . ?
N4 C18 C17 123.1(5) . . ?
N4 C18 H18 118.5 . . ?
C17 C18 H18 118.5 . . ?
C16 C17 C18 118.9(5) . . ?
C16 C17 H17 120.6 . . ?
C18 C17 H17 120.6 . . ?
C17 C16 C15 118.9(5) . . ?
C17 C16 H16 120.6 . . ?
C15 C16 H16 120.6 . . ?
C16 C15 C14 119.6(5) . . ?
C16 C15 H15 120.2 . . ?
C14 C15 H15 120.2 . . ?
N4 C14 C15 121.4(4) . . ?
N4 C14 C13 116.0(4) . . ?
C15 C14 C13 122.3(5) . . ?
N3 C13 C12 121.1(4) . . ?
N3 C13 C14 116.1(4) . . ?
C12 C13 C14 122.5(4) . . ?
C11 C12 C13 120.6(5) . . ?
C11 C12 H12 119.7 . . ?
C13 C12 H12 119.7 . . ?
C12 C11 C10 117.8(5) . . ?
C12 C11 H11 121.1 . . ?
C10 C11 H11 121.1 . . ?
C9 C10 C11 119.4(5) . . ?
C9 C10 H10 120.3 . . ?
C11 C10 H10 120.3 . . ?
N3 C9 C10 124.5(5) . . ?
N3 C9 H9 117.7 . . ?
C10 C9 H9 117.7 . . ?
C226 C221 C222 117.5(5) . . ?
C226 C221 P2 121.3(4) . . ?
C222 C221 P2 121.1(4) . . ?
C223 C222 C221 121.5(5) . . ?
C223 C222 H222 119.3 . . ?
C221 C222 H222 119.3 . . ?
C224 C223 C222 120.1(6) . . ?
C224 C223 H223 120 . . ?
C222 C223 H223 120 . . ?
C225 C224 C223 119.3(6) . . ?
C225 C224 H224 120.3 . . ?
C223 C224 H224 120.3 . . ?
C224 C225 C226 121.6(6) . . ?
C224 C225 H225 119.2 . . ?
C226 C225 H225 119.2 . . ?
C225 C226 C221 120.0(6) . . ?
C225 C226 H226 120 . . ?
C221 C226 H226 120 . . ?
C236 C231 C232 119.1(5) . . ?
C236 C231 P2 119.3(4) . . ?
C232 C231 P2 121.5(4) . . ?
C235 C236 C231 120.0(5) . . ?
C235 C236 H236 120 . . ?
C231 C236 H236 120 . . ?
C234 C235 C236 120.8(6) . . ?
C234 C235 H235 119.6 . . ?
C236 C235 H235 119.6 . . ?
C235 C234 C233 119.8(6) . . ?
C235 C234 H234 120.1 . . ?
C233 C234 H234 120.1 . . ?
C234 C233 C232 120.1(6) . . ?
C234 C233 H233 120 . . ?
C232 C233 H233 120 . . ?
C233 C232 C231 120.2(6) . . ?
C233 C232 H232 119.9 . . ?
C231 C232 H232 119.9 . . ?
C212 C211 C216 117.2(4) . . ?
C212 C211 P2 117.8(3) . . ?
C216 C211 P2 125.0(4) . . ?
C213 C212 C211 122.5(5) . . ?
C213 C212 O3 123.1(5) . . ?
C211 C212 O3 114.2(4) . . ?
C214 C213 C212 118.9(5) . . ?
C214 C213 H213 120.5 . . ?
C212 C213 H213 120.5 . . ?
C215 C214 C213 120.5(5) . . ?
C215 C214 H214 119.8 . . ?
C213 C214 H214 119.8 . . ?
C214 C215 C216 120.6(5) . . ?
C214 C215 H215 119.7 . . ?
C216 C215 H215 119.7 . . ?
C215 C216 C211 120.2(5) . . ?
C215 C216 H216 119.9 . . ?
C211 C216 H216 119.9 . . ?
C122 C121 C126 117.8(4) . . ?
C122 C121 P1 122.5(3) . . ?
C126 C121 P1 119.7(4) . . ?
C121 C126 C125 121.4(5) . . ?
C121 C126 H126 119.3 . . ?
C125 C126 H126 119.3 . . ?
C124 C125 C126 120.1(5) . . ?
C124 C125 H125 120 . . ?
C126 C125 H125 120 . . ?
C125 C124 C123 119.7(5) . . ?
C125 C124 H124 120.2 . . ?
C123 C124 H124 120.2 . . ?
C124 C123 C122 120.2(5) . . ?
C124 C123 H123 119.9 . . ?
C122 C123 H123 119.9 . . ?
C121 C122 C123 120.9(5) . . ?
C121 C122 H122 119.5 . . ?
C123 C122 H122 119.5 . . ?
C136 C131 C132 119.6(5) . . ?
C136 C131 P1 121.5(4) . . ?
C132 C131 P1 118.2(4) . . ?
C133 C132 C131 120.1(6) . . ?
C133 C132 H132 119.9 . . ?
C131 C132 H132 119.9 . . ?
C134 C133 C132 120.0(7) . . ?
C134 C133 H133 120 . . ?
C132 C133 H133 120 . . ?
C133 C134 C135 121.5(6) . . ?
C133 C134 H134 119.3 . . ?
C135 C134 H134 119.3 . . ?
C134 C135 C136 119.0(7) . . ?
C134 C135 H135 120.5 . . ?
C136 C135 H135 120.5 . . ?
C131 C136 C135 119.8(6) . . ?
C131 C136 H136 120.1 . . ?
C135 C136 H136 120.1 . . ?
C112 C111 C116 116.6(4) . . ?
C112 C111 P1 120.3(3) . . ?
C116 C111 P1 122.9(4) . . ?
C115 C116 C111 120.9(5) . . ?
C115 C116 H116 119.5 . . ?
C111 C116 H116 119.5 . . ?
C114 C115 C116 121.0(5) . . ?
C114 C115 H115 119.5 . . ?
C116 C115 H115 119.5 . . ?
C115 C114 C113 119.3(5) . . ?
C115 C114 H114 120.3 . . ?
C113 C114 H114 120.3 . . ?
C112 C113 C114 119.4(5) . . ?
C112 C113 H113 120.3 . . ?
C114 C113 H113 120.3 . . ?
C113 C112 C111 122.6(5) . . ?
C113 C112 O3 118.6(4) . . ?
C111 C112 O3 118.7(4) . . ?
F3 P3 F3 160.3(9) 3_655 . ?
F3 P3 F2 81.0(9) 3_655 3_655 ?
F3 P3 F2 95.0(9) . 3_655 ?
F3 P3 F2 95.0(9) 3_655 . ?
F3 P3 F2 81.0(9) . . ?
F2 P3 F2 156.5(16) 3_655 . ?
F3 P3 F1A 125.5(7) 3_655 . ?
F3 P3 F1A 74.0(6) . . ?
F2 P3 F1A 110.2(10) 3_655 . ?
F2 P3 F1A 91.1(10) . . ?
F3 P3 F1A 74.0(6) 3_655 3_655 ?
F3 P3 F1A 125.5(8) . 3_655 ?
F2 P3 F1A 91.1(10) 3_655 3_655 ?
F2 P3 F1A 110.2(10) . 3_655 ?
F3 P3 F2A 99.8(10) 3_655 3_655 ?
F3 P3 F2A 85.1(11) . 3_655 ?
F2 P3 F2A 30.0(12) 3_655 3_655 ?
F2 P3 F2A 165.3(17) . 3_655 ?
F3 P3 F2A 85.1(11) 3_655 . ?
F3 P3 F2A 99.8(10) . . ?
F2 P3 F2A 165.3(17) 3_655 . ?
F2 P3 F2A 30.0(12) . . ?
F1A P3 F2A 74.1(11) . . ?
F1A P3 F2A 80.2(10) 3_655 . ?
F2A P3 F2A 151.3(17) 3_655 . ?
F3 P3 F1 89.6(10) 3_655 3_655 ?
F3 P3 F1 71.7(8) . 3_655 ?
F2 P3 F1 62.6(9) 3_655 3_655 ?
F2 P3 F1 94.4(10) . 3_655 ?
F3 P3 F1 71.7(8) 3_655 . ?
F3 P3 F1 89.6(10) . . ?
F2 P3 F1 94.4(10) 3_655 . ?
F2 P3 F1 62.6(9) . . ?
F1A P3 F1 151.2(9) . . ?
F1A P3 F1 143.9(9) 3_655 . ?
F2A P3 F1 122.6(10) 3_655 . ?
F2A P3 F1 86.0(9) . . ?
F1 P3 F1 39.1(9) 3_655 . ?
F1 F1 P3 70.4(4) 3_655 . ?
F1 F1 F2 115.1(19) 3_655 . ?
P3 F1 F2 56.5(8) . . ?
F2A F2 P3 80(3) . . ?
F2A F2 F1 123(4) . . ?
P3 F2 F1 61.0(8) . . ?
F6A P4 F5 73.9(16) . . ?
F6A P4 F5 106.1(17) 3_755 . ?
F5 P4 F5 180(2) . 3_755 ?
F6A P4 F7 77.1(11) . . ?
F6A P4 F7 77.1(11) 3_755 . ?
F5 P4 F7 90.0(11) . . ?
F5 P4 F7 90.0(11) 3_755 . ?
F6A P4 F4 102.9(11) . . ?
F6A P4 F4 102.9(11) 3_755 . ?
F5 P4 F4 90.0(11) . . ?
F5 P4 F4 90.0(11) 3_755 . ?
F7 P4 F4 180 . . ?
F6A P4 F5A 80.8(17) . . ?
F6A P4 F5A 114.9(16) 3_755 . ?
F5 P4 F5A 36.2(14) . . ?
F5 P4 F5A 143.8(17) 3_755 . ?
F7 P4 F5A 125.8(12) . . ?
F4 P4 F5A 54.2(12) . . ?
F5 P4 F5A 143.9(17) . 3_755 ?
F5 P4 F5A 36.2(14) 3_755 3_755 ?
F7 P4 F5A 125.8(12) . 3_755 ?
F4 P4 F5A 54.2(12) . 3_755 ?
F5 P4 F6 94.6(16) . 3_755 ?
F5 P4 F6 85.4(16) 3_755 3_755 ?
F7 P4 F6 96.6(6) . 3_755 ?
F4 P4 F6 83.4(6) . 3_755 ?
F6A P4 F6 158.2(17) . . ?
F6A P4 F6 28.7(17) 3_755 . ?
F5 P4 F6 85.4(16) . . ?
F5 P4 F6 94.6(16) 3_755 . ?
F7 P4 F6 96.6(6) . . ?
F4 P4 F6 83.4(6) . . ?
F5A P4 F6 86.5(14) . . ?
F5A P4 F6 85.8(12) 3_755 . ?
F6 P4 F6 166.9(12) 3_755 . ?
F6A P4 F7A 86.2(14) . 3_755 ?
F6A P4 F7A 81.6(14) 3_755 3_755 ?
F5 P4 F7A 33.8(11) . 3_755 ?
F5 P4 F7A 146.2(15) 3_755 3_755 ?
F7 P4 F7A 61.6(10) . 3_755 ?
F4 P4 F7A 118.4(10) . 3_755 ?
F5A P4 F7A 68.2(13) . 3_755 ?
F5A P4 F7A 158.2(16) 3_755 3_755 ?
F6 P4 F7A 114.1(12) 3_755 3_755 ?
F6 P4 F7A 72.6(12) . 3_755 ?
F6A P4 F7A 81.6(14) . . ?
F6A P4 F7A 86.2(14) 3_755 . ?
F5 P4 F7A 146.2(15) . . ?
F5 P4 F7A 33.8(11) 3_755 . ?
F7 P4 F7A 61.6(10) . . ?
F4 P4 F7A 118.4(10) . . ?
F5A P4 F7A 158.2(16) . . ?
F5A P4 F7A 68.2(13) 3_755 . ?
F6 P4 F7A 72.6(12) 3_755 . ?
F6 P4 F7A 114.1(12) . . ?
F7A P4 F7A 123(2) 3_755 . ?
P4 F7 F7A 67.9(8) . 3_755 ?
P4 F7 F7A 67.9(8) . . ?
F7A F7 F7A 135.9(16) 3_755 . ?
P4 F7 F6A 48.0(8) . . ?
F7A F7 F6A 77.3(13) 3_755 . ?
F7A F7 F6A 73.5(11) . . ?
P4 F7 F6A 48.0(8) . 3_755 ?
F6A F6 P4 49(2) 3_755 . ?
F5A F5 F7A 154(5) . 3_755 ?
F5A F5 P4 77(3) . . ?
F7A F5 P4 92(2) 3_755 . ?
F5A F5 F6A 87(4) . . ?
F7A F5 F6A 105(3) 3_755 . ?
P4 F5 F6A 50.3(13) . . ?
F5A F4 P4 64.9(12) . . ?
F5A F4 P4 64.9(12) 3_755 . ?
F1A F1A P3 63.3(5) 3_655 . ?
F2 F2A P3 70(3) . . ?
F6 F6A P4 103(3) 3_755 . ?
F6 F6A F5 134(4) 3_755 . ?
P4 F6A F5 55.8(12) . . ?
F6 F6A F7 131(4) 3_755 . ?
P4 F6A F7 55.0(9) . . ?
F5 F6A F7 73.9(13) . . ?
F5 F5A F4 127(4) . . ?
F5 F5A P4 66(2) . . ?
F4 F5A P4 60.9(16) . . ?
F5 F7A F7 98(3) 3_755 . ?
F5 F7A P4 54(2) 3_755 . ?
F7 F7A P4 50.4(11) . . ?

loop_
_geom_bond_atom_site_label_1
_geom_bond_atom_site_label_2
_geom_bond_distance
_geom_bond_site_symmetry_2
_geom_bond_publ_flag
Ru1 O1 2.114(3) . ?
Ru1 N3 2.116(4) . ?
Ru1 N4 2.138(3) . ?
Ru1 P1 2.2958(11) . ?
Ru1 P2 2.3476(11) . ?
Ru1 S1 2.3506(11) . ?
S1 C2 1.733(5) . ?
P2 C211 1.821(4) . ?
P2 C221 1.833(5) . ?
P2 C231 1.840(5) . ?
P1 C131 1.830(5) . ?
P1 C111 1.840(5) . ?
P1 C121 1.841(5) . ?
O1 C1 1.264(5) . ?
O2 C3 1.350(7) . ?
O2 C6 1.373(7) . ?
O3 C212 1.386(6) . ?
O3 C112 1.387(5) . ?
N2 C2 1.347(6) . ?
N2 C8 1.448(7) . ?
N2 C7 1.457(7) . ?
N1 C1 1.310(6) . ?
N1 C2 1.320(6) . ?
N4 C18 1.325(5) . ?
N4 C14 1.341(6) . ?
N3 C9 1.321(6) . ?
N3 C13 1.371(6) . ?
C8 H8A 0.96 . ?
C8 H8B 0.96 . ?
C8 H8C 0.96 . ?
C7 H7A 0.96 . ?
C7 H7B 0.96 . ?
C7 H7C 0.96 . ?
C1 C3 1.458(7) . ?
C3 C4 1.342(7) . ?
C4 C5 1.399(10) . ?
C4 H4 0.93 . ?
C5 C6 1.323(10) . ?
C5 H5 0.93 . ?
C6 H6 0.93 . ?
C18 C17 1.384(6) . ?
C18 H18 0.93 . ?
C17 C16 1.358(7) . ?
C17 H17 0.93 . ?
C16 C15 1.371(8) . ?
C16 H16 0.93 . ?
C15 C14 1.389(6) . ?
C15 H15 0.93 . ?
C14 C13 1.464(6) . ?
C13 C12 1.375(7) . ?
C12 C11 1.361(8) . ?
C12 H12 0.93 . ?
C11 C10 1.370(8) . ?
C11 H11 0.93 . ?
C10 C9 1.355(7) . ?
C10 H10 0.93 . ?
C9 H9 0.93 . ?
C221 C226 1.385(7) . ?
C221 C222 1.389(7) . ?
C222 C223 1.372(7) . ?
C222 H222 0.93 . ?
C223 C224 1.363(9) . ?
C223 H223 0.93 . ?
C224 C225 1.355(9) . ?
C224 H224 0.93 . ?
C225 C226 1.378(8) . ?
C225 H225 0.93 . ?
C226 H226 0.93 . ?
C231 C236 1.382(7) . ?
C231 C232 1.387(7) . ?
C236 C235 1.380(7) . ?
C236 H236 0.93 . ?
C235 C234 1.369(9) . ?
C235 H235 0.93 . ?
C234 C233 1.375(9) . ?
C234 H234 0.93 . ?
C233 C232 1.384(7) . ?
C233 H233 0.93 . ?
C232 H232 0.93 . ?
C211 C212 1.384(6) . ?
C211 C216 1.397(6) . ?
C212 C213 1.372(6) . ?
C213 C214 1.371(8) . ?
C213 H213 0.93 . ?
C214 C215 1.364(8) . ?
C214 H214 0.93 . ?
C215 C216 1.383(7) . ?
C215 H215 0.93 . ?
C216 H216 0.93 . ?
C121 C122 1.375(6) . ?
C121 C126 1.376(6) . ?
C126 C125 1.377(7) . ?
C126 H126 0.93 . ?
C125 C124 1.358(8) . ?
C125 H125 0.93 . ?
C124 C123 1.368(7) . ?
C124 H124 0.93 . ?
C123 C122 1.380(7) . ?
C123 H123 0.93 . ?
C122 H122 0.93 . ?
C131 C136 1.373(7) . ?
C131 C132 1.388(7) . ?
C132 C133 1.369(8) . ?
C132 H132 0.93 . ?
C133 C134 1.356(10) . ?
C133 H133 0.93 . ?
C134 C135 1.366(10) . ?
C134 H134 0.93 . ?
C135 C136 1.397(8) . ?
C135 H135 0.93 . ?
C136 H136 0.93 . ?
C111 C112 1.381(7) . ?
C111 C116 1.396(6) . ?
C116 C115 1.374(7) . ?
C116 H116 0.93 . ?
C115 C114 1.367(8) . ?
C115 H115 0.93 . ?
C114 C113 1.377(8) . ?
C114 H114 0.93 . ?
C113 C112 1.375(7) . ?
C113 H113 0.93 . ?
P3 F3 1.494(6) 3_655 ?
P3 F3 1.494(6) . ?
P3 F2 1.52(2) 3_655 ?
P3 F2 1.52(2) . ?
P3 F1A 1.549(10) . ?
P3 F1A 1.550(10) 3_655 ?
P3 F2A 1.59(2) 3_655 ?
P3 F2A 1.59(2) . ?
P3 F1 1.598(10) 3_655 ?
P3 F1 1.598(10) . ?
F1 F1 1.07(2) 3_655 ?
F1 F2 1.62(2) . ?
F2 F2A 0.81(3) . ?
P4 F6A 1.345(19) . ?
P4 F6A 1.345(19) 3_755 ?
P4 F5 1.45(3) . ?
P4 F5 1.45(3) 3_755 ?
P4 F7 1.483(12) . ?
P4 F4 1.486(16) . ?
P4 F5A 1.54(3) . ?
P4 F5A 1.54(3) 3_755 ?
P4 F6 1.746(18) 3_755 ?
P4 F6 1.746(18) . ?
P4 F7A 1.78(3) 3_755 ?
P4 F7A 1.78(3) . ?
F7 F7A 1.69(4) 3_755 ?
F7 F7A 1.69(4) . ?
F7 F6A 1.76(2) . ?
F7 F6A 1.76(2) 3_755 ?
F6 F6A 0.86(4) 3_755 ?
F5 F5A 0.93(3) . ?
F5 F7A 0.99(3) 3_755 ?
F5 F6A 1.68(4) . ?
F4 F5A 1.38(3) . ?
F4 F5A 1.38(3) 3_755 ?
F1A F1A 1.39(3) 3_655 ?

loop_
_geom_torsion_atom_site_label_1
_geom_torsion_atom_site_label_2
_geom_torsion_atom_site_label_3
_geom_torsion_atom_site_label_4
_geom_torsion
_geom_torsion_site_symmetry_1
_geom_torsion_site_symmetry_2
_geom_torsion_site_symmetry_3
_geom_torsion_site_symmetry_4
_geom_torsion_publ_flag
C1 N1 C2 N2 -162.3(5) . . . . ?
C1 N1 C2 S1 22.8(7) . . . . ?
C8 N2 C2 N1 -176.5(5) . . . . ?
C7 N2 C2 N1 3.7(7) . . . . ?
C8 N2 C2 S1 -1.1(7) . . . . ?
C7 N2 C2 S1 179.1(4) . . . . ?
Ru1 S1 C2 N1 -39.4(5) . . . . ?
Ru1 S1 C2 N2 145.7(3) . . . . ?
Ru1 O1 C1 N1 -22.5(7) . . . . ?
Ru1 O1 C1 C3 159.8(3) . . . . ?
C2 N1 C1 O1 16.2(8) . . . . ?
C2 N1 C1 C3 -166.0(5) . . . . ?
C6 O2 C3 C4 0.2(6) . . . . ?
C6 O2 C3 C1 -177.1(5) . . . . ?
O1 C1 C3 C4 -175.9(6) . . . . ?
N1 C1 C3 C4 6.0(8) . . . . ?
O1 C1 C3 O2 0.7(7) . . . . ?
N1 C1 C3 O2 -177.4(4) . . . . ?
O2 C3 C4 C5 -0.9(7) . . . . ?
C1 C3 C4 C5 175.9(6) . . . . ?
C3 C4 C5 C6 1.3(8) . . . . ?
C4 C5 C6 O2 -1.2(9) . . . . ?
C3 O2 C6 C5 0.6(8) . . . . ?
C14 N4 C18 C17 -1.5(7) . . . . ?
Ru1 N4 C18 C17 165.0(4) . . . . ?
N4 C18 C17 C16 -0.4(8) . . . . ?
C18 C17 C16 C15 1.6(8) . . . . ?
C17 C16 C15 C14 -0.9(9) . . . . ?
C18 N4 C14 C15 2.2(7) . . . . ?
Ru1 N4 C14 C15 -166.2(4) . . . . ?
C18 N4 C14 C13 -172.6(4) . . . . ?
Ru1 N4 C14 C13 19.0(5) . . . . ?
C16 C15 C14 N4 -1.1(8) . . . . ?
C16 C15 C14 C13 173.4(5) . . . . ?
C9 N3 C13 C12 -3.3(7) . . . . ?
Ru1 N3 C13 C12 175.4(4) . . . . ?
C9 N3 C13 C14 171.6(4) . . . . ?
Ru1 N3 C13 C14 -9.7(5) . . . . ?
N4 C14 C13 N3 -6.4(6) . . . . ?
C15 C14 C13 N3 178.8(4) . . . . ?
N4 C14 C13 C12 168.4(5) . . . . ?
C15 C14 C13 C12 -6.4(8) . . . . ?
N3 C13 C12 C11 2.3(9) . . . . ?
C14 C13 C12 C11 -172.3(6) . . . . ?
C13 C12 C11 C10 0.6(10) . . . . ?
C12 C11 C10 C9 -2.3(10) . . . . ?
C13 N3 C9 C10 1.5(7) . . . . ?
Ru1 N3 C9 C10 -176.9(4) . . . . ?
C11 C10 C9 N3 1.2(9) . . . . ?
C211 P2 C221 C226 127.8(4) . . . . ?
C231 P2 C221 C226 23.8(4) . . . . ?
Ru1 P2 C221 C226 -99.8(4) . . . . ?
C211 P2 C221 C222 -57.0(4) . . . . ?
C231 P2 C221 C222 -161.0(4) . . . . ?
Ru1 P2 C221 C222 75.4(4) . . . . ?
C226 C221 C222 C223 -1.6(7) . . . . ?
P2 C221 C222 C223 -177.0(4) . . . . ?
C221 C222 C223 C224 2.5(8) . . . . ?
C222 C223 C224 C225 -1.5(10) . . . . ?
C223 C224 C225 C226 -0.3(10) . . . . ?
C224 C225 C226 C221 1.2(9) . . . . ?
C222 C221 C226 C225 -0.2(7) . . . . ?
P2 C221 C226 C225 175.2(4) . . . . ?
C211 P2 C231 C236 167.8(4) . . . . ?
C221 P2 C231 C236 -87.1(4) . . . . ?
Ru1 P2 C231 C236 33.4(4) . . . . ?
C211 P2 C231 C232 -15.2(5) . . . . ?
C221 P2 C231 C232 89.9(4) . . . . ?
Ru1 P2 C231 C232 -149.5(4) . . . . ?
C232 C231 C236 C235 -1.0(8) . . . . ?
P2 C231 C236 C235 176.1(4) . . . . ?
C231 C236 C235 C234 0.8(9) . . . . ?
C236 C235 C234 C233 -0.2(10) . . . . ?
C235 C234 C233 C232 -0.2(10) . . . . ?
C234 C233 C232 C231 0.0(9) . . . . ?
C236 C231 C232 C233 0.6(8) . . . . ?
P2 C231 C232 C233 -176.4(4) . . . . ?
C221 P2 C211 C212 176.1(4) . . . . ?
C231 P2 C211 C212 -80.5(4) . . . . ?
Ru1 P2 C211 C212 50.2(4) . . . . ?
C221 P2 C211 C216 -2.5(4) . . . . ?
C231 P2 C211 C216 100.9(4) . . . . ?
Ru1 P2 C211 C216 -128.4(4) . . . . ?
C216 C211 C212 C213 4.3(7) . . . . ?
P2 C211 C212 C213 -174.4(4) . . . . ?
C216 C211 C212 O3 -171.2(4) . . . . ?
P2 C211 C212 O3 10.1(5) . . . . ?
C112 O3 C212 C213 37.5(6) . . . . ?
C112 O3 C212 C211 -147.0(4) . . . . ?
C211 C212 C213 C214 -1.5(8) . . . . ?
O3 C212 C213 C214 173.6(4) . . . . ?
C212 C213 C214 C215 -2.5(8) . . . . ?
C213 C214 C215 C216 3.5(8) . . . . ?
C214 C215 C216 C211 -0.4(8) . . . . ?
C212 C211 C216 C215 -3.3(7) . . . . ?
P2 C211 C216 C215 175.3(4) . . . . ?
C131 P1 C121 C122 -128.8(4) . . . . ?
C111 P1 C121 C122 127.8(4) . . . . ?
Ru1 P1 C121 C122 -9.0(4) . . . . ?
C131 P1 C121 C126 50.0(4) . . . . ?
C111 P1 C121 C126 -53.3(4) . . . . ?
Ru1 P1 C121 C126 169.9(3) . . . . ?
C122 C121 C126 C125 1.6(7) . . . . ?
P1 C121 C126 C125 -177.3(4) . . . . ?
C121 C126 C125 C124 -0.5(8) . . . . ?
C126 C125 C124 C123 -1.0(8) . . . . ?
C125 C124 C123 C122 1.3(8) . . . . ?
C126 C121 C122 C123 -1.3(7) . . . . ?
P1 C121 C122 C123 177.6(4) . . . . ?
C124 C123 C122 C121 -0.2(8) . . . . ?
C111 P1 C131 C136 133.1(4) . . . . ?
C121 P1 C131 C136 32.3(4) . . . . ?
Ru1 P1 C131 C136 -97.0(4) . . . . ?
C111 P1 C131 C132 -56.2(4) . . . . ?
C121 P1 C131 C132 -157.0(4) . . . . ?
Ru1 P1 C131 C132 73.7(4) . . . . ?
C136 C131 C132 C133 -0.3(7) . . . . ?
P1 C131 C132 C133 -171.2(4) . . . . ?
C131 C132 C133 C134 0.6(8) . . . . ?
C132 C133 C134 C135 -1.1(10) . . . . ?
C133 C134 C135 C136 1.1(10) . . . . ?
C132 C131 C136 C135 0.3(8) . . . . ?
P1 C131 C136 C135 170.9(4) . . . . ?
C134 C135 C136 C131 -0.7(9) . . . . ?
C131 P1 C111 C112 168.7(4) . . . . ?
C121 P1 C111 C112 -86.9(4) . . . . ?
Ru1 P1 C111 C112 49.2(4) . . . . ?
C131 P1 C111 C116 -17.0(5) . . . . ?
C121 P1 C111 C116 87.3(4) . . . . ?
Ru1 P1 C111 C116 -136.6(4) . . . . ?
C112 C111 C116 C115 -0.1(8) . . . . ?
P1 C111 C116 C115 -174.5(4) . . . . ?
C111 C116 C115 C114 -1.7(9) . . . . ?
C116 C115 C114 C113 0.9(9) . . . . ?
C115 C114 C113 C112 1.6(9) . . . . ?
C114 C113 C112 C111 -3.5(8) . . . . ?
C114 C113 C112 O3 -179.6(5) . . . . ?
C116 C111 C112 C113 2.7(7) . . . . ?
P1 C111 C112 C113 177.3(4) . . . . ?
C116 C111 C112 O3 178.8(4) . . . . ?
P1 C111 C112 O3 -6.6(6) . . . . ?
C212 O3 C112 C113 -92.7(5) . . . . ?
C212 O3 C112 C111 91.0(5) . . . . ?
F3 P3 F1 F1 113(2) 3_655 . . 3_655 ?
F3 P3 F1 F1 -61(2) . . . 3_655 ?
F2 P3 F1 F1 34(3) 3_655 . . 3_655 ?
F2 P3 F1 F1 -141(3) . . . 3_655 ?
F1A P3 F1 F1 -115(2) . . . 3_655 ?
F1A P3 F1 F1 132(2) 3_655 . . 3_655 ?
F2A P3 F1 F1 23(3) 3_655 . . 3_655 ?
F2A P3 F1 F1 -161(3) . . . 3_655 ?
F3 P3 F1 F2 -105.9(11) 3_655 . . . ?
F3 P3 F1 F2 80.1(11) . . . . ?
F2 P3 F1 F2 175.0(5) 3_655 . . . ?
F1A P3 F1 F2 26(2) . . . . ?
F1A P3 F1 F2 -87.1(17) 3_655 . . . ?
F2A P3 F1 F2 164(2) 3_655 . . . ?
F2A P3 F1 F2 -19.7(18) . . . . ?
F1 P3 F1 F2 141(3) 3_655 . . . ?
F3 P3 F2 F2A -71(3) 3_655 . . . ?
F3 P3 F2 F2A 128(3) . . . . ?
F2 P3 F2 F2A -150(3) 3_655 . . . ?
F1A P3 F2 F2A 54(3) . . . . ?
F1A P3 F2 F2A 3(4) 3_655 . . . ?
F2A P3 F2 F2A 108(6) 3_655 . . . ?
F1 P3 F2 F2A -161(3) 3_655 . . . ?
F1 P3 F2 F2A -138(4) . . . . ?
F3 P3 F2 F1 66.4(10) 3_655 . . . ?
F3 P3 F2 F1 -94.2(11) . . . . ?
F2 P3 F2 F1 -12.5(9) 3_655 . . . ?
F1A P3 F2 F1 -167.8(11) . . . . ?
F1A P3 F2 F1 141.1(11) 3_655 . . . ?
F2A P3 F2 F1 -114(4) 3_655 . . . ?
F2A P3 F2 F1 138(4) . . . . ?
F1 P3 F2 F1 -23.6(17) 3_655 . . . ?
F1 F1 F2 F2A 94(5) 3_655 . . . ?
P3 F1 F2 F2A 53(4) . . . . ?
F1 F1 F2 P3 41(2) 3_655 . . . ?
F6A P4 F7 F7A -92.7(15) . . . 3_755 ?
F6A P4 F7 F7A 87.3(15) 3_755 . . 3_755 ?
F5 P4 F7 F7A -19.2(18) . . . 3_755 ?
F5 P4 F7 F7A 160.8(18) 3_755 . . 3_755 ?
F5A P4 F7 F7A -24.3(18) . . . 3_755 ?
F5A P4 F7 F7A 155.7(18) 3_755 . . 3_755 ?
F6 P4 F7 F7A -113.8(13) 3_755 . . 3_755 ?
F6 P4 F7 F7A 66.2(13) . . . 3_755 ?
F7A P4 F7 F7A 180.001(3) . . . 3_755 ?
F6A P4 F7 F7A 87.3(15) . . . . ?
F6A P4 F7 F7A -92.7(15) 3_755 . . . ?
F5 P4 F7 F7A 160.8(18) . . . . ?
F5 P4 F7 F7A -19.2(18) 3_755 . . . ?
F5A P4 F7 F7A 155.7(18) . . . . ?
F5A P4 F7 F7A -24.3(18) 3_755 . . . ?
F6 P4 F7 F7A 66.2(13) 3_755 . . . ?
F6 P4 F7 F7A -113.8(13) . . . . ?
F7A P4 F7 F7A 179.999(3) 3_755 . . . ?
F6A P4 F7 F6A 180.000(4) 3_755 . . . ?
F5 P4 F7 F6A 73.5(17) . . . . ?
F5 P4 F7 F6A -106.5(17) 3_755 . . . ?
F5A P4 F7 F6A 68.4(18) . . . . ?
F5A P4 F7 F6A -111.6(18) 3_755 . . . ?
F6 P4 F7 F6A -21.2(18) 3_755 . . . ?
F6 P4 F7 F6A 158.8(18) . . . . ?
F7A P4 F7 F6A 92.7(15) 3_755 . . . ?
F7A P4 F7 F6A -87.3(15) . . . . ?
F6A P4 F7 F6A 180.000(3) . . . 3_755 ?
F5 P4 F7 F6A -106.5(17) . . . 3_755 ?
F5 P4 F7 F6A 73.5(17) 3_755 . . 3_755 ?
F5A P4 F7 F6A -111.6(18) . . . 3_755 ?
F5A P4 F7 F6A 68.4(18) 3_755 . . 3_755 ?
F6 P4 F7 F6A 158.8(18) 3_755 . . 3_755 ?
F6 P4 F7 F6A -21.2(18) . . . 3_755 ?
F7A P4 F7 F6A -87.3(15) 3_755 . . 3_755 ?
F7A P4 F7 F6A 92.7(15) . . . 3_755 ?
F6A P4 F6 F6A 119(6) . . . 3_755 ?
F5 P4 F6 F6A 137(3) . . . 3_755 ?
F5 P4 F6 F6A -43(4) 3_755 . . 3_755 ?
F7 P4 F6 F6A 47(3) . . . 3_755 ?
F4 P4 F6 F6A -133(3) . . . 3_755 ?
F5A P4 F6 F6A 173(4) . . . 3_755 ?
F5A P4 F6 F6A -78(4) 3_755 . . 3_755 ?
F6 P4 F6 F6A -133(3) 3_755 . . 3_755 ?
F7A P4 F6 F6A 105(3) 3_755 . . 3_755 ?
F7A P4 F6 F6A -15(4) . . . 3_755 ?
F6A P4 F5 F5A -96(3) . . . . ?
F6A P4 F5 F5A 110(3) 3_755 . . . ?
F7 P4 F5 F5A -173(3) . . . . ?
F4 P4 F5 F5A 7(3) . . . . ?
F5A P4 F5 F5A 14(6) 3_755 . . . ?
F6 P4 F5 F5A -76(3) 3_755 . . . ?
F6 P4 F5 F5A 90(3) . . . . ?
F7A P4 F5 F5A 156(5) 3_755 . . . ?
F7A P4 F5 F5A -142(3) . . . . ?
F6A P4 F5 F7A 108(3) . . . 3_755 ?
F6A P4 F5 F7A -45(3) 3_755 . . 3_755 ?
F7 P4 F5 F7A 31(3) . . . 3_755 ?
F4 P4 F5 F7A -149(3) . . . 3_755 ?
F5A P4 F5 F7A -156(5) . . . 3_755 ?
F5A P4 F5 F7A -142(3) 3_755 . . 3_755 ?
F6 P4 F5 F7A 128(3) 3_755 . . 3_755 ?
F6 P4 F5 F7A -65(3) . . . 3_755 ?
F7A P4 F5 F7A 63(6) . . . 3_755 ?
F6A P4 F5 F6A -153(2) 3_755 . . . ?
F7 P4 F5 F6A -76.5(13) . . . . ?
F4 P4 F5 F6A 103.5(13) . . . . ?
F5A P4 F5 F6A 96(3) . . . . ?
F5A P4 F5 F6A 110(3) 3_755 . . . ?
F6 P4 F5 F6A 20.0(17) 3_755 . . . ?
F6 P4 F5 F6A -173.1(13) . . . . ?
F7A P4 F5 F6A -108(3) 3_755 . . . ?
F7A P4 F5 F6A -45(4) . . . . ?
F6A P4 F4 F5A 68.4(18) . . . . ?
F6A P4 F4 F5A -111.6(18) 3_755 . . . ?
F5 P4 F4 F5A -5(2) . . . . ?
F5 P4 F4 F5A 175(2) 3_755 . . . ?
F5A P4 F4 F5A 180.0000(10) 3_755 . . . ?
F6 P4 F4 F5A 89.6(15) 3_755 . . . ?
F6 P4 F4 F5A -90.4(15) . . . . ?
F7A P4 F4 F5A -24.3(18) 3_755 . . . ?
F7A P4 F4 F5A 155.7(18) . . . . ?
F6A P4 F4 F5A -111.6(18) . . . 3_755 ?
F6A P4 F4 F5A 68.4(18) 3_755 . . 3_755 ?
F5 P4 F4 F5A 175(2) . . . 3_755 ?
F5 P4 F4 F5A -5(2) 3_755 . . 3_755 ?
F5A P4 F4 F5A 180.0000(10) . . . 3_755 ?
F6 P4 F4 F5A -90.4(15) 3_755 . . 3_755 ?
F6 P4 F4 F5A 89.6(15) . . . 3_755 ?
F7A P4 F4 F5A 155.7(18) 3_755 . . 3_755 ?
F7A P4 F4 F5A -24.3(18) . . . 3_755 ?
F3 P3 F1A F1A -17.7(16) 3_655 . . 3_655 ?
F3 P3 F1A F1A 165.1(14) . . . 3_655 ?
F2 P3 F1A F1A 75.6(15) 3_655 . . 3_655 ?
F2 P3 F1A F1A -114.6(15) . . . 3_655 ?
F2A P3 F1A F1A 77.4(15) 3_655 . . 3_655 ?
F2A P3 F1A F1A -89.6(15) . . . 3_655 ?
F1 P3 F1A F1A 146.5(12) 3_655 . . 3_655 ?
F1 P3 F1A F1A -137.5(14) . . . 3_655 ?
F1 F2 F2A P3 -45(3) . . . . ?
F3 P3 F2A F2 109(3) 3_655 . . . ?
F3 P3 F2A F2 -52(3) . . . . ?
F2 P3 F2A F2 129(4) 3_655 . . . ?
F1A P3 F2A F2 -122(4) . . . . ?
F1A P3 F2A F2 -177(3) 3_655 . . . ?
F2A P3 F2A F2 -150(4) 3_655 . . . ?
F1 P3 F2A F2 22(4) 3_655 . . . ?
F1 P3 F2A F2 37(3) . . . . ?
F6A P4 F6A F6 -132(3) 3_755 . . 3_755 ?
F5 P4 F6A F6 135(4) . . . 3_755 ?
F5 P4 F6A F6 -45(3) 3_755 . . 3_755 ?
F7 P4 F6A F6 -132(3) . . . 3_755 ?
F4 P4 F6A F6 48(3) . . . 3_755 ?
F5A P4 F6A F6 98(3) . . . 3_755 ?
F5A P4 F6A F6 -8(4) 3_755 . . 3_755 ?
F6 P4 F6A F6 153(2) . . . 3_755 ?
F7A P4 F6A F6 167(3) 3_755 . . 3_755 ?
F7A P4 F6A F6 -69(3) . . . 3_755 ?
F6A P4 F6A F5 93.8(14) 3_755 . . . ?
F5 P4 F6A F5 180(2) 3_755 . . . ?
F7 P4 F6A F5 93.8(14) . . . . ?
F4 P4 F6A F5 -86.2(14) . . . . ?
F5A P4 F6A F5 -36.4(15) . . . . ?
F5A P4 F6A F5 -142(2) 3_755 . . . ?
F6 P4 F6A F5 -135(4) 3_755 . . . ?
F6 P4 F6A F5 19(4) . . . . ?
F7A P4 F6A F5 32.1(11) 3_755 . . . ?
F7A P4 F6A F5 156(2) . . . . ?
F6A P4 F6A F7 0.000(5) 3_755 . . . ?
F5 P4 F6A F7 -93.8(14) . . . . ?
F5 P4 F6A F7 86.2(11) 3_755 . . . ?
F4 P4 F6A F7 180.000(3) . . . . ?
F5A P4 F6A F7 -130.2(12) . . . . ?
F5A P4 F6A F7 123.8(13) 3_755 . . . ?
F6 P4 F6A F7 132(3) 3_755 . . . ?
F6 P4 F6A F7 -75(3) . . . . ?
F7A P4 F6A F7 -61.7(10) 3_755 . . . ?
F7A P4 F6A F7 62.7(11) . . . . ?
F5A F5 F6A F6 3(6) . . . 3_755 ?
F7A F5 F6A F6 -154(5) 3_755 . . 3_755 ?
P4 F5 F6A F6 -74(5) . . . 3_755 ?
F5A F5 F6A P4 76(3) . . . . ?
F7A F5 F6A P4 -80(2) 3_755 . . . ?
F5A F5 F6A F7 135(3) . . . . ?
F7A F5 F6A F7 -22(2) 3_755 . . . ?
P4 F5 F6A F7 58.3(8) . . . . ?
P4 F7 F6A F6 75(4) . . . 3_755 ?
F7A F7 F6A F6 147(4) 3_755 . . 3_755 ?
F7A F7 F6A F6 0(4) . . . 3_755 ?
F6A F7 F6A F6 75(4) 3_755 . . 3_755 ?
F7A F7 F6A P4 71.6(10) 3_755 . . . ?
F7A F7 F6A P4 -74.9(12) . . . . ?
F6A F7 F6A P4 0.000(2) 3_755 . . . ?
P4 F7 F6A F5 -59.2(13) . . . . ?
F7A F7 F6A F5 12.4(14) 3_755 . . . ?
F7A F7 F6A F5 -134.1(19) . . . . ?
F6A F7 F6A F5 -59.2(13) 3_755 . . . ?
F7A F5 F5A F4 59(13) 3_755 . . . ?
P4 F5 F5A F4 -9(4) . . . . ?
F6A F5 F5A F4 -59(4) . . . . ?
F7A F5 F5A P4 68(11) 3_755 . . . ?
F6A F5 F5A P4 -50.0(10) . . . . ?
F5A F4 F5A F5 10(4) 3_755 . . . ?
P4 F4 F5A F5 10(4) . . . . ?
F5A F4 F5A P4 0.0000(10) 3_755 . . . ?
F6A P4 F5A F5 75(3) . . . . ?
F6A P4 F5A F5 -83(3) 3_755 . . . ?
F5 P4 F5A F5 180.0(5) 3_755 . . . ?
F7 P4 F5A F5 9(4) . . . . ?
F4 P4 F5A F5 -171(4) . . . . ?
F5A P4 F5A F5 -171(4) 3_755 . . . ?
F6 P4 F5A F5 104(3) 3_755 . . . ?
F6 P4 F5A F5 -87(3) . . . . ?
F7A P4 F5A F5 -14(3) 3_755 . . . ?
F7A P4 F5A F5 112(4) . . . . ?
F6A P4 F5A F4 -113.4(14) . . . . ?
F6A P4 F5A F4 88.2(16) 3_755 . . . ?
F5 P4 F5A F4 171(4) . . . . ?
F5 P4 F5A F4 -9(4) 3_755 . . . ?
F7 P4 F5A F4 180 . . . . ?
F5A P4 F5A F4 0.0000(10) 3_755 . . . ?
F6 P4 F5A F4 -84.9(11) 3_755 . . . ?
F6 P4 F5A F4 84.4(9) . . . . ?
F7A P4 F5A F4 157.1(17) 3_755 . . . ?
F7A P4 F5A F4 -77(5) . . . . ?
P4 F7 F7A F5 29(2) . . . 3_755 ?
F7A F7 F7A F5 29(2) 3_755 . . 3_755 ?
F6A F7 F7A F5 80(2) . . . 3_755 ?
F6A F7 F7A F5 -21(2) 3_755 . . 3_755 ?
F7A F7 F7A P4 0.001(2) 3_755 . . . ?
F6A F7 F7A P4 50.7(8) . . . . ?
F6A F7 F7A P4 -49.5(8) 3_755 . . . ?
F6A P4 F7A F5 136(3) . . . 3_755 ?
F6A P4 F7A F5 -66(3) 3_755 . . 3_755 ?
F5 P4 F7A F5 -180(2) . . . 3_755 ?
F7 P4 F7A F5 -144(3) . . . 3_755 ?
F4 P4 F7A F5 36(3) . . . 3_755 ?
F5A P4 F7A F5 100(5) . . . 3_755 ?
F5A P4 F7A F5 15(3) 3_755 . . 3_755 ?
F6 P4 F7A F5 108(3) 3_755 . . 3_755 ?
F6 P4 F7A F5 -59(3) . . . 3_755 ?
F7A P4 F7A F5 -144(3) 3_755 . . 3_755 ?
F6A P4 F7A F7 -79.8(13) . . . . ?
F6A P4 F7A F7 77.3(12) 3_755 . . . ?
F5 P4 F7A F7 -36(4) . . . . ?
F5 P4 F7A F7 144(3) 3_755 . . . ?
F4 P4 F7A F7 180.000(2) . . . . ?
F5A P4 F7A F7 -116(4) . . . . ?
F5A P4 F7A F7 159.0(16) 3_755 . . . ?
F6 P4 F7A F7 -107.8(10) 3_755 . . . ?
F6 P4 F7A F7 84.3(9) . . . . ?
F7A P4 F7A F7 -0.0010(10) 3_755 . . . ?
